data_1572506
loop_
_publ_author_name
'Arima, H.'
'Tezuka, N.'
'Ishijima, M.'
'Kanamura, K.'
'Kajihara, K.'

_publ_section_title
;
 Lithium-ion-conducting glass-ceramics of a boron-containing alkali
 sodalite Li8B6Si6O24Cl2
;
_journal_name_full 'Journal of the Ceramic Society of Japan'
_journal_page_first 291
_journal_page_last 297
_journal_paper_doi 10.2109/jcersj2.23024
_journal_volume 131
_journal_year 2023
_chemical_formula_sum 'Li2 O3 Si'
_chemical_name_common Li2SiO3i
_chemical_name_mineral 'lithium metasilicate'
_space_group_IT_number 36
_space_group_name_Hall 'C 2c -2'
_space_group_name_H-M_alt 'C m c 21'
_cell_angle_alpha 90.000000
_cell_angle_beta 90.000000
_cell_angle_gamma 90.000000
_cell_formula_units_Z 4
_cell_length_a 9.394(2)
_cell_length_b 5.404(2)
_cell_length_c 4.6490(10)
_cell_volume 236.01(11)
_diffrn_ambient_pressure 100
_diffrn_ambient_temperature 298
_cod_data_source_file Li2SiO3.cif
_cod_data_source_block Li2SiO3
_cod_original_cell_volume 236.007305
_cod_original_formula_sum 'Li2 Si O3'
_cod_database_code 1572506

loop_
_space_group_symop_id
_space_group_symop_operation_xyz
1 x,y,z
2 -x,-y,z+1/2
3 x,-y,z+1/2
4 -x,y,z
5 x+1/2,y+1/2,z
6 -x+1/2,-y+1/2,z+1/2
7 x+1/2,-y+1/2,z+1/2
8 -x+1/2,y+1/2,z

loop_
_atom_site_label
_atom_site_occupancy
_atom_site_fract_x
_atom_site_fract_y
_atom_site_fract_z
_atom_site_adp_type
_atom_site_U_iso_or_equiv
_atom_site_type_symbol
Li1 1.0 0.1737 0.3449 -0.0024 Uiso 0.023(4) Li
Si1 1.0 0.0000 0.1703 0.4912 Uiso 0.023(4) Si
O1 1.0 0.1446 0.3077 0.4108 Uiso 0.023(4) O
O2 1.0 0.0000 0.1143 0.8461 Uiso 0.023(4) O
